data_9012386
loop_
_publ_author_name
'Wopersnow, W.'
'Schubert, K.'

_publ_section_title
;
 Kristallstrukturen von Pd20Sb7 und Pd20Te7
 Note: isotypic with keithconnite
;
_journal_name_full 'Journal of the Less-Common Metals'
_journal_page_first 35
_journal_page_last 44
_journal_paper_doi 10.1016/0022-5088(77)90171-0
_journal_volume 51
_journal_year 1977
_chemical_formula_structural Pd20Sb7
_chemical_formula_sum 'Pd20 Sb7'
_space_group_IT_number 148
_symmetry_space_group_name_Hall '-R 3'
_symmetry_space_group_name_H-M 'R -3 :H'
_cell_angle_alpha 90
_cell_angle_beta 90
_cell_angle_gamma 120
_cell_length_a 11.734
_cell_length_b 11.734
_cell_length_c 11.021
_cell_formula_units_Z 3
_cell_volume 1314.147
_database_code_amcsd 0014139
_exptl_crystal_density_diffrn 11.299
_cod_original_sg_symbol_H-M 'R -3'
_cod_database_code 9012386
_amcsd_formula_title Pd20Sb7

loop_
_space_group_symop_operation_xyz
x,y,z
2/3+x,1/3+y,1/3+z
1/3+x,2/3+y,2/3+z
y,-x+y,-z
2/3+y,1/3-x+y,1/3-z
1/3+y,2/3-x+y,2/3-z
-x+y,-x,z
2/3-x+y,1/3-x,1/3+z
1/3-x+y,2/3-x,2/3+z
-x,-y,-z
2/3-x,1/3-y,1/3-z
1/3-x,2/3-y,2/3-z
-y,x-y,z
2/3-y,1/3+x-y,1/3+z
1/3-y,2/3+x-y,2/3+z
x-y,x,-z
2/3+x-y,1/3+x,1/3-z
1/3+x-y,2/3+x,2/3-z

loop_
_atom_site_label
_atom_site_fract_x
_atom_site_fract_y
_atom_site_fract_z
_atom_site_U_iso_or_equiv
Pd1 0.00000 0.00000 0.37740 -0.00051
Pd2 0.15050 0.96390 0.18810 0.00329
Pd3 0.20410 0.95170 0.93970 0.00203
Pd4 0.21330 0.97120 0.44810 -0.00063
Sb1 0.00000 0.00000 0.00000 0.00089
Sb2 0.19180 0.96130 0.68480 0.00266

loop_
_cod_related_entry_id
_cod_related_entry_database
_cod_related_entry_code
1 AMCSD 0014139
